data_7151962
loop_
_publ_author_name
'Coote, Susannah C.'
'Quenum, Seidjolo'
'Procter, David J.'

_publ_section_title
;
 Exploiting Sm(ii) and Sm(iii) in SmI(2)-initiated reaction cascades:
 application in a tag removal-cyclisation approach to spirooxindole
 scaffolds.
;
_journal_issue 14
_journal_name_full 'Organic &amp; biomolecular chemistry'
_journal_page_first 5104
_journal_page_last 5108
_journal_paper_doi 10.1039/c1ob05710c
_journal_volume 9
_journal_year 2011
_chemical_formula_sum 'C25 H27 Br N2 O'
_chemical_formula_weight 451.40
_chemical_name_systematic
;
?
;
_space_group_IT_number 14
_symmetry_cell_setting monoclinic
_symmetry_space_group_name_Hall '-P 2ybc'
_symmetry_space_group_name_H-M 'P 1 21/c 1'
_atom_sites_solution_hydrogens geom
_atom_sites_solution_primary direct
_atom_sites_solution_secondary difmap
_audit_creation_method SHELXL-97
_cell_angle_alpha 90.00
_cell_angle_beta 101.368(4)
_cell_angle_gamma 90.00
_cell_formula_units_Z 4
_cell_length_a 8.197(2)
_cell_length_b 22.507(6)
_cell_length_c 12.208(3)
_cell_measurement_reflns_used 914
_cell_measurement_temperature 100(2)
_cell_measurement_theta_max 26.30
_cell_measurement_theta_min 2.48
_cell_volume 2208.1(10)
_computing_cell_refinement 'Bruker SMART'
_computing_data_collection 'Bruker SMART'
_computing_data_reduction 'Bruker SAINT'
_computing_molecular_graphics 'Bruker SHELXTL'
_computing_publication_material 'Bruker SHELXTL'
_computing_structure_refinement 'SHELXL-97 (Sheldrick, 1997)'
_computing_structure_solution 'SHELXS-97 (Sheldrick, 1990)'
_diffrn_ambient_temperature 100(2)
_diffrn_measured_fraction_theta_full 0.994
_diffrn_measured_fraction_theta_max 0.994
_diffrn_measurement_device_type 'CCD area detector'
_diffrn_measurement_method 'phi and omega scans'
_diffrn_radiation_monochromator graphite
_diffrn_radiation_source 'fine-focus sealed tube'
_diffrn_radiation_type MoK\a
_diffrn_radiation_wavelength 0.71073
_diffrn_reflns_av_R_equivalents 0.0303
_diffrn_reflns_av_sigmaI/netI 0.0300
_diffrn_reflns_limit_h_max 10
_diffrn_reflns_limit_h_min -10
_diffrn_reflns_limit_k_max 28
_diffrn_reflns_limit_k_min -27
_diffrn_reflns_limit_l_max 15
_diffrn_reflns_limit_l_min -15
_diffrn_reflns_number 16610
_diffrn_reflns_theta_full 26.41
_diffrn_reflns_theta_max 26.41
_diffrn_reflns_theta_min 1.81
_exptl_absorpt_coefficient_mu 1.880
_exptl_absorpt_correction_T_max 1.000
_exptl_absorpt_correction_T_min 0.693
_exptl_absorpt_correction_type multi-scan
_exptl_absorpt_process_details SADABS
_exptl_crystal_colour colourless
_exptl_crystal_density_diffrn 1.358
_exptl_crystal_density_method 'not measured'
_exptl_crystal_description block
_exptl_crystal_F_000 936
_exptl_crystal_size_max 0.40
_exptl_crystal_size_mid 0.30
_exptl_crystal_size_min 0.25
_refine_diff_density_max 0.328
_refine_diff_density_min -0.325
_refine_diff_density_rms 0.054
_refine_ls_extinction_method none
_refine_ls_goodness_of_fit_ref 1.096
_refine_ls_hydrogen_treatment constr
_refine_ls_matrix_type full
_refine_ls_number_parameters 282
_refine_ls_number_reflns 4505
_refine_ls_number_restraints 3
_refine_ls_restrained_S_all 1.099
_refine_ls_R_factor_all 0.0461
_refine_ls_R_factor_gt 0.0354
_refine_ls_shift/su_max 0.002
_refine_ls_shift/su_mean 0.000
_refine_ls_structure_factor_coef Fsqd
_refine_ls_weighting_details 'calc w=1/[\s^2^(Fo^2^)+(0.0316P)^2^+1.5037P] where P=(Fo^2^+2Fc^2^)/3'
_refine_ls_weighting_scheme calc
_refine_ls_wR_factor_gt 0.0782
_refine_ls_wR_factor_ref 0.0817
_reflns_number_gt 3808
_reflns_number_total 4505
_reflns_threshold_expression >2sigma(I)
_cod_data_source_file c1ob05710c.txt
_cod_data_source_block z:\s3219\work\s3219abs
_cod_depositor_comments
;
The following automatic conversions were performed:

'_symmetry_cell_setting' value 'Monoclinic' changed to 'monoclinic'
according to /home/saulius/struct/CIF-dictionaries/cif_core.dic
dictionary named 'cif_core.dic' version 2.4.1 from 2010-06-29.

Automatic conversion script
Id: cif_fix_values 1715 2011-07-08 13:25:40Z adriana 
;
_cod_original_cell_volume 2208.0(10)
_cod_original_sg_symbol_H-M P2(1)/c
_cod_database_code 7151962

loop_
_symmetry_equiv_pos_as_xyz
'x, y, z'
'-x, y+1/2, -z+1/2'
'-x, -y, -z'
'x, -y-1/2, z-1/2'

loop_
_atom_site_label
_atom_site_type_symbol
_atom_site_fract_x
_atom_site_fract_y
_atom_site_fract_z
_atom_site_U_iso_or_equiv
_atom_site_adp_type
_atom_site_occupancy
_atom_site_symmetry_multiplicity
_atom_site_calc_flag
_atom_site_refinement_flags
_atom_site_disorder_assembly
_atom_site_disorder_group
Br1 Br 0.47651(3) 0.600613(11) 1.30325(2) 0.03454(9) Uani 1 1 d . . .
O1 O 0.1707(2) 0.72240(7) 0.71191(13) 0.0297(4) Uani 1 1 d . . .
N1 N 0.3272(2) 0.64765(8) 0.80889(15) 0.0270(4) Uani 1 1 d . . .
N2 N -0.0942(2) 0.74552(8) 0.86533(15) 0.0255(4) Uani 1 1 d . . .
C1 C 0.3731(3) 0.62997(10) 0.92062(18) 0.0259(5) Uani 1 1 d . . .
C2 C 0.4848(3) 0.58597(11) 0.9656(2) 0.0322(5) Uani 1 1 d . . .
H2 H 0.5390 0.5621 0.9195 0.039 Uiso 1 1 calc R . .
C3 C 0.5145(3) 0.57813(11) 1.0807(2) 0.0343(6) Uani 1 1 d . . .
H3 H 0.5903 0.5484 1.1145 0.041 Uiso 1 1 calc R . .
C4 C 0.4344(3) 0.61329(10) 1.14621(19) 0.0285(5) Uani 1 1 d . . .
C5 C 0.3224(3) 0.65774(10) 1.10137(19) 0.0263(5) Uani 1 1 d . . .
H5 H 0.2684 0.6816 1.1477 0.032 Uiso 1 1 calc R . .
C6 C 0.2931(3) 0.66567(10) 0.98733(18) 0.0240(5) Uani 1 1 d . A .
C7 C 0.1776(3) 0.70746(10) 0.91326(18) 0.0235(5) Uani 1 1 d . . .
C8 C 0.2196(3) 0.69512(10) 0.79809(18) 0.0245(5) Uani 1 1 d . A .
C9 C -0.0082(3) 0.69295(10) 0.91546(18) 0.0247(5) Uani 1 1 d . A .
H9 H -0.0213 0.6904 0.9950 0.030 Uiso 1 1 calc R . .
C10 C 0.0055(3) 0.79762(11) 0.9089(2) 0.0323(5) Uani 1 1 d . A .
H10 H -0.0308 0.8124 0.9775 0.039 Uiso 1 1 calc R . .
C11 C 0.1860(3) 0.77414(10) 0.94045(19) 0.0266(5) Uani 1 1 d . A .
H11A H 0.2584 0.7949 0.8966 0.032 Uiso 1 1 calc R . .
H11B H 0.2313 0.7806 1.0209 0.032 Uiso 1 1 calc R . .
C12 C 0.3854(3) 0.62114(11) 0.71445(19) 0.0301(5) Uani 1 1 d . . .
H12A H 0.5038 0.6099 0.7383 0.036 Uiso 1 1 calc R . .
H12B H 0.3777 0.6510 0.6542 0.036 Uiso 1 1 calc R . .
C13 C 0.2858(3) 0.56671(12) 0.6691(2) 0.0362(6) Uani 1 1 d . . .
H13A H 0.1658 0.5766 0.6536 0.043 Uiso 1 1 calc R . .
H13B H 0.3047 0.5348 0.7260 0.043 Uiso 1 1 calc R . .
C14 C 0.3349(3) 0.54459(12) 0.5627(2) 0.0403(6) Uani 1 1 d . . .
H14A H 0.3124 0.5756 0.5053 0.060 Uiso 1 1 calc R . .
H14B H 0.2702 0.5090 0.5362 0.060 Uiso 1 1 calc R . .
H14C H 0.4538 0.5349 0.5778 0.060 Uiso 1 1 calc R . .
C15 C -0.0724(3) 0.63625(10) 0.8564(2) 0.0295(5) Uani 1 1 d . . .
C16 C -0.0801(3) 0.58435(12) 0.9163(3) 0.0430(7) Uani 1 1 d . A .
H16 H -0.0480 0.5846 0.9954 0.052 Uiso 1 1 calc R . .
C17 C -0.1353(4) 0.53134(13) 0.8603(3) 0.0573(9) Uani 1 1 d . . .
H17 H -0.1403 0.4958 0.9017 0.069 Uiso 1 1 calc R A .
C18 C -0.1821(3) 0.53077(13) 0.7457(3) 0.0549(9) Uani 1 1 d . A .
H18 H -0.2182 0.4948 0.7078 0.066 Uiso 1 1 calc R . .
C19 C -0.1766(3) 0.58188(13) 0.6866(3) 0.0440(7) Uani 1 1 d . . .
H19 H -0.2102 0.5814 0.6075 0.053 Uiso 1 1 calc R A .
C20 C -0.1228(3) 0.63452(11) 0.7405(2) 0.0324(5) Uani 1 1 d . A .
H20 H -0.1201 0.6698 0.6981 0.039 Uiso 1 1 calc R . .
C21 C -0.2712(3) 0.74913(11) 0.8729(2) 0.0309(5) Uani 0.684(7) 1 d PD A 1
H21A H -0.3334 0.7189 0.8223 0.037 Uiso 0.684(7) 1 calc PR A 1
H21B H -0.3140 0.7886 0.8453 0.037 Uiso 0.684(7) 1 calc PR A 1
C22 C -0.3089(6) 0.7399(2) 0.9902(4) 0.0303(12) Uani 0.684(7) 1 d PD A 1
H22 H -0.2811 0.7028 1.0263 0.036 Uiso 0.684(7) 1 calc PR A 1
C23 C -0.3775(4) 0.78079(18) 1.0426(3) 0.0364(12) Uani 0.684(7) 1 d PD A 1
H23A H -0.4063 0.8182 1.0081 0.044 Uiso 0.684(7) 1 calc PR A 1
H23B H -0.3985 0.7730 1.1151 0.044 Uiso 0.684(7) 1 calc PR A 1
C21A C -0.2712(3) 0.74913(11) 0.8729(2) 0.0309(5) Uani 0.316(7) 1 d PD A 2
H21C H -0.3224 0.7095 0.8560 0.037 Uiso 0.316(7) 1 calc PR A 2
H21D H -0.3279 0.7770 0.8150 0.037 Uiso 0.316(7) 1 calc PR A 2
C22A C -0.3014(11) 0.7689(4) 0.9834(7) 0.025(2) Uani 0.316(7) 1 d PD A 2
H22A H -0.3021 0.8100 1.0012 0.029 Uiso 0.316(7) 1 calc PR A 2
C23A C -0.3272(10) 0.7287(4) 1.0560(8) 0.038(3) Uani 0.316(7) 1 d PD A 2
H23C H -0.3263 0.6877 1.0375 0.045 Uiso 0.316(7) 1 calc PR A 2
H23D H -0.3467 0.7406 1.1270 0.045 Uiso 0.316(7) 1 calc PR A 2
C24 C -0.0165(3) 0.84568(13) 0.8229(3) 0.0520(8) Uani 1 1 d . . .
H24 H 0.0021 0.8359 0.7507 0.062 Uiso 1 1 calc R A .
C25 C -0.0601(4) 0.90089(14) 0.8404(4) 0.0838(14) Uani 1 1 d . A .
H25A H -0.0798 0.9122 0.9116 0.101 Uiso 1 1 calc R . .
H25B H -0.0719 0.9292 0.7817 0.101 Uiso 1 1 calc R . .

loop_
_atom_site_aniso_label
_atom_site_aniso_U_11
_atom_site_aniso_U_22
_atom_site_aniso_U_33
_atom_site_aniso_U_23
_atom_site_aniso_U_13
_atom_site_aniso_U_12
Br1 0.03512(14) 0.03494(15) 0.03066(13) 0.00482(11) -0.00058(9) -0.00337(11)
O1 0.0322(9) 0.0297(9) 0.0291(9) 0.0027(7) 0.0107(7) 0.0017(7)
N1 0.0263(10) 0.0296(11) 0.0268(10) -0.0019(8) 0.0090(8) 0.0034(8)
N2 0.0225(9) 0.0254(10) 0.0293(10) -0.0023(8) 0.0067(8) 0.0028(8)
C1 0.0222(11) 0.0275(12) 0.0285(12) -0.0024(9) 0.0062(9) -0.0017(9)
C2 0.0281(12) 0.0315(13) 0.0365(13) -0.0048(10) 0.0055(10) 0.0080(10)
C3 0.0286(13) 0.0266(12) 0.0444(14) -0.0003(11) -0.0006(11) 0.0058(10)
C4 0.0268(12) 0.0280(13) 0.0294(12) 0.0030(9) 0.0026(9) -0.0035(9)
C5 0.0225(11) 0.0254(12) 0.0308(12) -0.0021(9) 0.0050(9) -0.0024(9)
C6 0.0177(10) 0.0240(12) 0.0305(12) -0.0005(9) 0.0058(9) -0.0011(8)
C7 0.0218(11) 0.0239(11) 0.0254(11) 0.0007(9) 0.0063(9) 0.0001(9)
C8 0.0201(11) 0.0250(12) 0.0295(12) -0.0029(9) 0.0075(9) -0.0023(9)
C9 0.0205(11) 0.0286(12) 0.0263(11) 0.0005(9) 0.0076(9) 0.0028(9)
C10 0.0265(12) 0.0279(13) 0.0432(14) -0.0064(11) 0.0083(10) 0.0029(10)
C11 0.0267(12) 0.0246(12) 0.0285(12) -0.0023(9) 0.0056(9) 0.0003(9)
C12 0.0306(12) 0.0328(13) 0.0296(12) -0.0038(10) 0.0125(10) 0.0048(10)
C13 0.0347(13) 0.0423(15) 0.0342(13) -0.0092(11) 0.0133(11) -0.0008(11)
C14 0.0457(16) 0.0429(16) 0.0331(14) -0.0071(12) 0.0096(12) 0.0042(12)
C15 0.0180(11) 0.0266(12) 0.0450(14) 0.0010(10) 0.0091(10) 0.0012(9)
C16 0.0296(13) 0.0337(15) 0.0639(18) 0.0107(13) 0.0046(12) 0.0005(11)
C17 0.0329(15) 0.0260(15) 0.111(3) 0.0140(16) 0.0096(17) 0.0008(11)
C18 0.0256(14) 0.0368(17) 0.099(3) -0.0202(17) 0.0039(15) -0.0013(12)
C19 0.0240(13) 0.0454(17) 0.0626(18) -0.0220(14) 0.0083(12) -0.0022(11)
C20 0.0229(12) 0.0340(14) 0.0409(14) -0.0092(11) 0.0082(10) -0.0006(10)
C21 0.0237(12) 0.0354(13) 0.0329(12) -0.0063(10) 0.0039(10) 0.0042(10)
C22 0.023(2) 0.028(3) 0.039(3) -0.002(3) 0.0053(17) 0.002(2)
C23 0.028(2) 0.045(3) 0.035(2) -0.0003(17) 0.0058(16) 0.0017(17)
C21A 0.0237(12) 0.0354(13) 0.0329(12) -0.0063(10) 0.0039(10) 0.0042(10)
C22A 0.016(4) 0.021(5) 0.037(5) -0.007(5) 0.005(3) 0.001(4)
C23A 0.033(5) 0.050(6) 0.029(5) -0.005(4) 0.005(4) -0.004(4)
C24 0.0281(14) 0.0349(16) 0.090(2) 0.0174(15) 0.0041(14) 0.0010(12)
C25 0.0362(17) 0.0339(17) 0.174(4) 0.020(2) 0.003(2) 0.0032(14)

loop_
_atom_type_symbol
_atom_type_description
_atom_type_scat_dispersion_real
_atom_type_scat_dispersion_imag
_atom_type_scat_source
C C 0.0033 0.0016 'International Tables Vol C Tables 4.2.6.8 and 6.1.1.4'
H H 0.0000 0.0000 'International Tables Vol C Tables 4.2.6.8 and 6.1.1.4'
N N 0.0061 0.0033 'International Tables Vol C Tables 4.2.6.8 and 6.1.1.4'
O O 0.0106 0.0060 'International Tables Vol C Tables 4.2.6.8 and 6.1.1.4'
Br Br -0.2901 2.4595 'International Tables Vol C Tables 4.2.6.8 and 6.1.1.4'

loop_
_geom_angle_atom_site_label_1
_geom_angle_atom_site_label_2
_geom_angle_atom_site_label_3
_geom_angle
_geom_angle_site_symmetry_1
_geom_angle_site_symmetry_3
_geom_angle_publ_flag
C8 N1 C1 111.03(18) . . ?
C8 N1 C12 123.04(19) . . ?
C1 N1 C12 125.92(19) . . ?
C9 N2 C10 108.02(17) . . ?
C9 N2 C21 114.93(18) . . ?
C10 N2 C21 114.70(18) . . ?
C2 C1 C6 122.0(2) . . ?
C2 C1 N1 128.3(2) . . ?
C6 C1 N1 109.74(19) . . ?
C1 C2 C3 117.5(2) . . ?
C1 C2 H2 121.2 . . ?
C3 C2 H2 121.2 . . ?
C4 C3 C2 120.3(2) . . ?
C4 C3 H3 119.8 . . ?
C2 C3 H3 119.8 . . ?
C3 C4 C5 122.4(2) . . ?
C3 C4 Br1 119.07(18) . . ?
C5 C4 Br1 118.55(17) . . ?
C6 C5 C4 117.4(2) . . ?
C6 C5 H5 121.3 . . ?
C4 C5 H5 121.3 . . ?
C5 C6 C1 120.5(2) . . ?
C5 C6 C7 130.7(2) . . ?
C1 C6 C7 108.76(19) . . ?
C6 C7 C11 119.02(18) . . ?
C6 C7 C8 102.06(17) . . ?
C11 C7 C8 111.44(18) . . ?
C6 C7 C9 111.05(18) . . ?
C11 C7 C9 101.71(17) . . ?
C8 C7 C9 111.88(18) . . ?
O1 C8 N1 124.8(2) . . ?
O1 C8 C7 127.2(2) . . ?
N1 C8 C7 107.91(18) . . ?
N2 C9 C15 113.19(18) . . ?
N2 C9 C7 102.52(17) . . ?
C15 C9 C7 114.71(18) . . ?
N2 C9 H9 108.7 . . ?
C15 C9 H9 108.7 . . ?
C7 C9 H9 108.7 . . ?
N2 C10 C24 110.0(2) . . ?
N2 C10 C11 104.73(18) . . ?
C24 C10 C11 113.6(2) . . ?
N2 C10 H10 109.5 . . ?
C24 C10 H10 109.5 . . ?
C11 C10 H10 109.5 . . ?
C7 C11 C10 106.26(18) . . ?
C7 C11 H11A 110.5 . . ?
C10 C11 H11A 110.5 . . ?
C7 C11 H11B 110.5 . . ?
C10 C11 H11B 110.5 . . ?
H11A C11 H11B 108.7 . . ?
N1 C12 C13 112.52(19) . . ?
N1 C12 H12A 109.1 . . ?
C13 C12 H12A 109.1 . . ?
N1 C12 H12B 109.1 . . ?
C13 C12 H12B 109.1 . . ?
H12A C12 H12B 107.8 . . ?
C12 C13 C14 111.3(2) . . ?
C12 C13 H13A 109.4 . . ?
C14 C13 H13A 109.4 . . ?
C12 C13 H13B 109.4 . . ?
C14 C13 H13B 109.4 . . ?
H13A C13 H13B 108.0 . . ?
C13 C14 H14A 109.5 . . ?
C13 C14 H14B 109.5 . . ?
H14A C14 H14B 109.5 . . ?
C13 C14 H14C 109.5 . . ?
H14A C14 H14C 109.5 . . ?
H14B C14 H14C 109.5 . . ?
C16 C15 C20 118.4(2) . . ?
C16 C15 C9 120.6(2) . . ?
C20 C15 C9 120.9(2) . . ?
C15 C16 C17 120.2(3) . . ?
C15 C16 H16 119.9 . . ?
C17 C16 H16 119.9 . . ?
C18 C17 C16 120.1(3) . . ?
C18 C17 H17 120.0 . . ?
C16 C17 H17 120.0 . . ?
C19 C18 C17 119.9(3) . . ?
C19 C18 H18 120.0 . . ?
C17 C18 H18 120.0 . . ?
C18 C19 C20 120.8(3) . . ?
C18 C19 H19 119.6 . . ?
C20 C19 H19 119.6 . . ?
C19 C20 C15 120.6(3) . . ?
C19 C20 H20 119.7 . . ?
C15 C20 H20 119.7 . . ?
N2 C21 C22 115.6(2) . . ?
N2 C21 H21A 108.4 . . ?
C22 C21 H21A 108.4 . . ?
N2 C21 H21B 108.4 . . ?
C22 C21 H21B 108.4 . . ?
H21A C21 H21B 107.4 . . ?
C23 C22 C21 123.0(5) . . ?
C23 C22 H22 118.5 . . ?
C21 C22 H22 118.5 . . ?
C22 C23 H23A 120.0 . . ?
C22 C23 H23B 120.0 . . ?
H23A C23 H23B 120.0 . . ?
C23A C22A H22A 120.5 . . ?
C22A C23A H23C 120.0 . . ?
C22A C23A H23D 120.0 . . ?
H23C C23A H23D 120.0 . . ?
C25 C24 C10 124.5(4) . . ?
C25 C24 H24 117.7 . . ?
C10 C24 H24 117.7 . . ?
C24 C25 H25A 120.0 . . ?
C24 C25 H25B 120.0 . . ?
H25A C25 H25B 120.0 . . ?

loop_
_geom_bond_atom_site_label_1
_geom_bond_atom_site_label_2
_geom_bond_distance
_geom_bond_site_symmetry_2
_geom_bond_publ_flag
Br1 C4 1.901(2) . ?
O1 C8 1.216(3) . ?
N1 C8 1.375(3) . ?
N1 C1 1.399(3) . ?
N1 C12 1.459(3) . ?
N2 C9 1.450(3) . ?
N2 C10 1.468(3) . ?
N2 C21 1.474(3) . ?
C1 C2 1.387(3) . ?
C1 C6 1.396(3) . ?
C2 C3 1.389(4) . ?
C2 H2 0.9500 . ?
C3 C4 1.380(3) . ?
C3 H3 0.9500 . ?
C4 C5 1.395(3) . ?
C5 C6 1.377(3) . ?
C5 H5 0.9500 . ?
C6 C7 1.504(3) . ?
C7 C11 1.536(3) . ?
C7 C8 1.537(3) . ?
C7 C9 1.563(3) . ?
C9 C15 1.508(3) . ?
C9 H9 1.0000 . ?
C10 C24 1.493(4) . ?
C10 C11 1.547(3) . ?
C10 H10 1.0000 . ?
C11 H11A 0.9900 . ?
C11 H11B 0.9900 . ?
C12 C13 1.515(3) . ?
C12 H12A 0.9900 . ?
C12 H12B 0.9900 . ?
C13 C14 1.518(3) . ?
C13 H13A 0.9900 . ?
C13 H13B 0.9900 . ?
C14 H14A 0.9800 . ?
C14 H14B 0.9800 . ?
C14 H14C 0.9800 . ?
C15 C16 1.386(3) . ?
C15 C20 1.395(3) . ?
C16 C17 1.404(4) . ?
C16 H16 0.9500 . ?
C17 C18 1.377(5) . ?
C17 H17 0.9500 . ?
C18 C19 1.363(4) . ?
C18 H18 0.9500 . ?
C19 C20 1.385(4) . ?
C19 H19 0.9500 . ?
C20 H20 0.9500 . ?
C21 C22 1.537(6) . ?
C21 H21A 0.9900 . ?
C21 H21B 0.9900 . ?
C22 C23 1.309(6) . ?
C22 H22 0.9500 . ?
C23 H23A 0.9500 . ?
C23 H23B 0.9500 . ?
C22A C23A 1.312(11) . ?
C22A H22A 0.9500 . ?
C23A H23C 0.9500 . ?
C23A H23D 0.9500 . ?
C24 C25 1.322(4) . ?
C24 H24 0.9500 . ?
C25 H25A 0.9500 . ?
C25 H25B 0.9500 . ?

loop_
_geom_torsion_atom_site_label_1
_geom_torsion_atom_site_label_2
_geom_torsion_atom_site_label_3
_geom_torsion_atom_site_label_4
_geom_torsion
_geom_torsion_site_symmetry_1
_geom_torsion_site_symmetry_2
_geom_torsion_site_symmetry_3
_geom_torsion_site_symmetry_4
_geom_torsion_publ_flag
C8 N1 C1 C2 -176.6(2) . . . . ?
C12 N1 C1 C2 2.2(4) . . . . ?
C8 N1 C1 C6 0.9(3) . . . . ?
C12 N1 C1 C6 179.8(2) . . . . ?
C6 C1 C2 C3 0.4(4) . . . . ?
N1 C1 C2 C3 177.6(2) . . . . ?
C1 C2 C3 C4 0.0(4) . . . . ?
C2 C3 C4 C5 -0.3(4) . . . . ?
C2 C3 C4 Br1 179.32(19) . . . . ?
C3 C4 C5 C6 0.1(3) . . . . ?
Br1 C4 C5 C6 -179.49(16) . . . . ?
C4 C5 C6 C1 0.3(3) . . . . ?
C4 C5 C6 C7 177.7(2) . . . . ?
C2 C1 C6 C5 -0.5(3) . . . . ?
N1 C1 C6 C5 -178.2(2) . . . . ?
C2 C1 C6 C7 -178.5(2) . . . . ?
N1 C1 C6 C7 3.8(2) . . . . ?
C5 C6 C7 C11 52.9(3) . . . . ?
C1 C6 C7 C11 -129.5(2) . . . . ?
C5 C6 C7 C8 176.0(2) . . . . ?
C1 C6 C7 C8 -6.4(2) . . . . ?
C5 C6 C7 C9 -64.6(3) . . . . ?
C1 C6 C7 C9 113.0(2) . . . . ?
C1 N1 C8 O1 173.8(2) . . . . ?
C12 N1 C8 O1 -5.2(3) . . . . ?
C1 N1 C8 C7 -5.1(2) . . . . ?
C12 N1 C8 C7 176.01(19) . . . . ?
C6 C7 C8 O1 -171.9(2) . . . . ?
C11 C7 C8 O1 -43.8(3) . . . . ?
C9 C7 C8 O1 69.3(3) . . . . ?
C6 C7 C8 N1 6.9(2) . . . . ?
C11 C7 C8 N1 134.95(19) . . . . ?
C9 C7 C8 N1 -111.9(2) . . . . ?
C10 N2 C9 C15 -164.94(19) . . . . ?
C21 N2 C9 C15 65.6(2) . . . . ?
C10 N2 C9 C7 -40.8(2) . . . . ?
C21 N2 C9 C7 -170.29(17) . . . . ?
C6 C7 C9 N2 165.66(17) . . . . ?
C11 C7 C9 N2 38.0(2) . . . . ?
C8 C7 C9 N2 -81.0(2) . . . . ?
C6 C7 C9 C15 -71.2(2) . . . . ?
C11 C7 C9 C15 161.14(19) . . . . ?
C8 C7 C9 C15 42.1(3) . . . . ?
C9 N2 C10 C24 148.7(2) . . . . ?
C21 N2 C10 C24 -81.7(3) . . . . ?
C9 N2 C10 C11 26.3(2) . . . . ?
C21 N2 C10 C11 155.89(19) . . . . ?
C6 C7 C11 C10 -144.8(2) . . . . ?
C8 C7 C11 C10 96.9(2) . . . . ?
C9 C7 C11 C10 -22.5(2) . . . . ?
N2 C10 C11 C7 -0.7(2) . . . . ?
C24 C10 C11 C7 -120.8(2) . . . . ?
C8 N1 C12 C13 -97.1(3) . . . . ?
C1 N1 C12 C13 84.1(3) . . . . ?
N1 C12 C13 C14 173.0(2) . . . . ?
N2 C9 C15 C16 -144.1(2) . . . . ?
C7 C9 C15 C16 98.7(3) . . . . ?
N2 C9 C15 C20 36.9(3) . . . . ?
C7 C9 C15 C20 -80.2(3) . . . . ?
C20 C15 C16 C17 0.9(4) . . . . ?
C9 C15 C16 C17 -178.0(2) . . . . ?
C15 C16 C17 C18 -0.1(4) . . . . ?
C16 C17 C18 C19 -0.7(4) . . . . ?
C17 C18 C19 C20 0.7(4) . . . . ?
C18 C19 C20 C15 0.2(4) . . . . ?
C16 C15 C20 C19 -1.0(3) . . . . ?
C9 C15 C20 C19 178.0(2) . . . . ?
C9 N2 C21 C22 51.0(3) . . . . ?
C10 N2 C21 C22 -75.1(3) . . . . ?
N2 C21 C22 C23 118.2(4) . . . . ?
N2 C10 C24 C25 127.0(3) . . . . ?
C11 C10 C24 C25 -115.9(3) . . . . ?
